data_4114898
loop_
_publ_author_name
'Jonathan Bould'
'Robert Greatrex'
'John D. Kennedy'
'Daniel L. Ormsby'
'Michael G. S. Londesborough'
'Karen L. F. Callaghan'
'Mark Thornton-Pett'
'Trevor R. Spalding'
'Simon J. Teat'
'William Clegg'
'Hong Fang'
'Nigam P. Rath'
'Lawrence Barton'

_publ_section_title
;
 Structural Chemistry of arachno-Nonaboranes
;
_journal_name_full 'Journal of the American Chemical Society'
_journal_page_first 7429
_journal_page_last 7439
_journal_paper_doi 10.1021/ja025700d
_journal_volume 124
_journal_year 2002
_chemical_formula_sum 'C6 H16 B9 P'
_chemical_formula_weight 216.45
_chemical_name_systematic
; 
 ? 
;
_space_group_IT_number 14
_symmetry_cell_setting monoclinic
_symmetry_space_group_name_Hall '-P 2ybc'
_symmetry_space_group_name_H-M 'P 1 21/c 1'
_atom_sites_solution_hydrogens geom
_atom_sites_solution_primary direct
_atom_sites_solution_secondary difmap
_audit_creation_method SHELXL-97
_cell_angle_alpha 90.00
_cell_angle_beta 92.062(2)
_cell_angle_gamma 90.00
_cell_formula_units_Z 4
_cell_length_a 6.0434(7)
_cell_length_b 18.628(2)
_cell_length_c 12.6874(15)
_cell_measurement_temperature 200(2)
_cell_volume 1427.4(3)
_computing_structure_refinement 'SHELXL-97 (Sheldrick, 1997)'
_computing_structure_solution 'SHELXS-97 (Sheldrick, 1990)'
_diffrn_ambient_temperature 200(2)
_diffrn_measured_fraction_theta_full 0.998
_diffrn_measured_fraction_theta_max 0.998
_diffrn_radiation_monochromator graphite
_diffrn_radiation_source 'fine-focus sealed tube'
_diffrn_radiation_wavelength 0.69420
_diffrn_reflns_av_R_equivalents 0.0291
_diffrn_reflns_av_sigmaI/netI 0.0243
_diffrn_reflns_limit_h_max 7
_diffrn_reflns_limit_h_min -7
_diffrn_reflns_limit_k_max 23
_diffrn_reflns_limit_k_min -23
_diffrn_reflns_limit_l_max 16
_diffrn_reflns_limit_l_min -16
_diffrn_reflns_number 11724
_diffrn_reflns_theta_full 25.99
_diffrn_reflns_theta_max 25.99
_diffrn_reflns_theta_min 2.14
_exptl_absorpt_coefficient_mu 0.154
_exptl_absorpt_correction_T_max 0.9985
_exptl_absorpt_correction_T_min 0.9626
_exptl_crystal_density_diffrn 1.007
_exptl_crystal_F_000 448
_exptl_crystal_size_max 0.25
_exptl_crystal_size_mid 0.11
_exptl_crystal_size_min 0.01
_refine_diff_density_max 0.502
_refine_diff_density_min -0.198
_refine_diff_density_rms 0.082
_refine_ls_extinction_method none
_refine_ls_goodness_of_fit_ref 1.110
_refine_ls_hydrogen_treatment mixed
_refine_ls_matrix_type full
_refine_ls_number_parameters 197
_refine_ls_number_reflns 3008
_refine_ls_number_restraints 0
_refine_ls_restrained_S_all 1.110
_refine_ls_R_factor_all 0.0457
_refine_ls_R_factor_gt 0.0400
_refine_ls_shift/su_max 0.001
_refine_ls_shift/su_mean 0.000
_refine_ls_structure_factor_coef Fsqd
_refine_ls_weighting_details 'calc w=1/[\s^2^(Fo^2^)+(0.0627P)^2^+0.1993P] where P=(Fo^2^+2Fc^2^)/3'
_refine_ls_weighting_scheme calc
_refine_ls_wR_factor_gt 0.1031
_refine_ls_wR_factor_ref 0.1075
_reflns_number_gt 2625
_reflns_number_total 3008
_reflns_threshold_expression >2sigma(I)
_cod_data_source_file ja025700d_s2_3.cif
_cod_data_source_block leeds5
_cod_database_code 4114898

loop_
_symmetry_equiv_pos_as_xyz
'x, y, z'
'-x, y+1/2, -z+1/2'
'-x, -y, -z'
'x, -y-1/2, z-1/2'

loop_
_atom_site_label
_atom_site_type_symbol
_atom_site_fract_x
_atom_site_fract_y
_atom_site_fract_z
_atom_site_U_iso_or_equiv
_atom_site_adp_type
_atom_site_occupancy
_atom_site_symmetry_multiplicity
_atom_site_calc_flag
_atom_site_refinement_flags
P4 P 0.50034(5) 0.299150(18) 0.32787(3) 0.03087(13) Uani 1 1 d .
B1 B 0.1444(2) 0.18022(8) 0.32560(12) 0.0301(3) Uani 1 1 d .
H1 H 0.042(3) 0.2248(9) 0.3114(12) 0.039(4) Uiso 1 1 d .
B2 B 0.0635(2) 0.10873(8) 0.40688(12) 0.0309(3) Uani 1 1 d .
H2 H -0.101(3) 0.1055(8) 0.4355(12) 0.039(4) Uiso 1 1 d .
B3 B 0.0948(3) 0.09556(8) 0.26835(12) 0.0361(3) Uani 1 1 d .
H3 H -0.052(3) 0.0837(9) 0.2226(13) 0.047(4) Uiso 1 1 d .
B4 B 0.4237(2) 0.20058(7) 0.33886(12) 0.0309(3) Uani 1 1 d .
H4 H 0.583(3) 0.1744(9) 0.3507(13) 0.045(4) Uiso 1 1 d .
B5 B 0.2628(3) 0.17416(8) 0.45329(12) 0.0343(3) Uani 1 1 d .
H5 H 0.223(3) 0.2125(9) 0.5154(14) 0.055(5) Uiso 1 1 d .
B6 B 0.2820(3) 0.07806(9) 0.48561(14) 0.0422(4) Uani 1 1 d .
H6 H 0.254(3) 0.0570(10) 0.5612(15) 0.063(5) Uiso 1 1 d .
H56 H 0.420(3) 0.1293(11) 0.4861(16) 0.074(6) Uiso 1 1 d .
H67 H 0.399(4) 0.0444(13) 0.4353(18) 0.088(7) Uiso 1 1 d .
B7 B 0.2132(3) 0.03366(8) 0.36056(14) 0.0403(4) Uani 1 1 d .
H7 H 0.160(3) -0.0207(9) 0.3673(13) 0.051(5) Uiso 1 1 d .
B8 B 0.3387(4) 0.05391(10) 0.22996(17) 0.0538(5) Uani 1 1 d .
H8A H 0.321(4) 0.0215(13) 0.1617(18) 0.089(7) Uiso 1 1 d .
H8B H 0.458(4) 0.0308(14) 0.292(2) 0.102(8) Uiso 1 1 d .
H89 H 0.464(3) 0.1081(10) 0.2219(14) 0.056(5) Uiso 1 1 d .
B9 B 0.3079(3) 0.15357(9) 0.22157(13) 0.0419(4) Uani 1 1 d .
H9 H 0.291(3) 0.1788(11) 0.1436(16) 0.072(6) Uiso 1 1 d .
C1 C 0.6707(2) 0.32570(8) 0.43497(11) 0.0397(3) Uani 1 1 d .
C2 C 0.7852(3) 0.33929(11) 0.50866(14) 0.0595(5) Uani 1 1 d .
H2A H 0.8781 0.3503 0.5685 0.071 Uiso 1 1 calc R
C3 C 0.6556(2) 0.31567(7) 0.21740(11) 0.0355(3) Uani 1 1 d .
C4 C 0.7636(3) 0.32200(9) 0.14272(12) 0.0466(4) Uani 1 1 d .
H4A H 0.8508 0.3271 0.0824 0.056 Uiso 1 1 calc R
C5 C 0.2885(2) 0.36257(8) 0.32157(13) 0.0425(3) Uani 1 1 d .
C6 C 0.1490(3) 0.40617(9) 0.31837(17) 0.0614(5) Uani 1 1 d .
H6A H 0.0358 0.4416 0.3158 0.074 Uiso 1 1 calc R

loop_
_atom_site_aniso_label
_atom_site_aniso_U_11
_atom_site_aniso_U_22
_atom_site_aniso_U_33
_atom_site_aniso_U_23
_atom_site_aniso_U_13
_atom_site_aniso_U_12
P4 0.02657(19) 0.0299(2) 0.0360(2) 0.00496(12) -0.00011(13) -0.00341(12)
B1 0.0253(6) 0.0268(7) 0.0379(7) 0.0064(5) -0.0033(5) 0.0009(5)
B2 0.0293(7) 0.0288(7) 0.0346(7) 0.0027(5) 0.0026(6) -0.0008(5)
B3 0.0408(8) 0.0345(8) 0.0327(8) 0.0025(6) -0.0045(6) -0.0074(6)
B4 0.0266(7) 0.0265(7) 0.0396(8) 0.0058(5) 0.0003(6) 0.0000(5)
B5 0.0348(8) 0.0355(8) 0.0326(7) -0.0004(6) 0.0020(6) -0.0048(6)
B6 0.0455(9) 0.0405(9) 0.0404(9) 0.0151(7) -0.0043(7) -0.0026(7)
B7 0.0469(9) 0.0271(7) 0.0469(9) 0.0026(6) 0.0034(7) 0.0024(6)
B8 0.0658(12) 0.0407(10) 0.0561(11) -0.0126(8) 0.0202(10) -0.0056(9)
B9 0.0512(10) 0.0424(9) 0.0325(8) 0.0039(6) 0.0055(7) -0.0096(7)
C1 0.0392(7) 0.0428(8) 0.0372(7) 0.0004(6) 0.0023(6) -0.0063(6)
C2 0.0624(11) 0.0708(12) 0.0445(9) -0.0071(8) -0.0079(8) -0.0115(9)
C3 0.0344(7) 0.0348(7) 0.0371(7) 0.0053(5) -0.0037(6) -0.0063(5)
C4 0.0474(9) 0.0501(9) 0.0424(8) 0.0075(7) 0.0053(7) -0.0050(7)
C5 0.0350(7) 0.0334(7) 0.0591(9) 0.0069(6) 0.0020(6) -0.0025(6)
C6 0.0492(10) 0.0419(9) 0.0931(14) 0.0093(9) 0.0011(9) 0.0061(7)

loop_
_atom_type_symbol
_atom_type_description
_atom_type_scat_dispersion_real
_atom_type_scat_dispersion_imag
_atom_type_scat_source
C C 0.0033 0.0016 'International Tables Vol C Tables 4.2.6.8 and 6.1.1.4'
H H 0.0000 0.0000 'International Tables Vol C Tables 4.2.6.8 and 6.1.1.4'
B B 0.0013 0.0007 'International Tables Vol C Tables 4.2.6.8 and 6.1.1.4'
P P 0.1023 0.0942 'International Tables Vol C Tables 4.2.6.8 and 6.1.1.4'

loop_
_geom_angle_atom_site_label_1
_geom_angle_atom_site_label_2
_geom_angle_atom_site_label_3
_geom_angle
C5 P4 C3 105.05(7)
C5 P4 C1 104.79(7)
C3 P4 C1 104.86(7)
C5 P4 B4 118.57(7)
C3 P4 B4 111.69(7)
C1 P4 B4 110.79(7)
B4 B1 B9 63.93(9)
B4 B1 B5 63.90(9)
B9 B1 B5 117.19(11)
B4 B1 B3 112.82(11)
B9 B1 B3 61.71(9)
B5 B1 B3 112.49(10)
B4 B1 B2 113.45(10)
B9 B1 B2 113.75(11)
B5 B1 B2 61.51(8)
B3 B1 B2 61.15(8)
B4 B1 H1 114.3(9)
B9 B1 H1 116.2(9)
B5 B1 H1 115.4(8)
B3 B1 H1 123.3(8)
B2 B1 H1 121.6(9)
B6 B2 B1 111.49(11)
B6 B2 B7 62.78(10)
B1 B2 B7 104.23(10)
B6 B2 B3 114.68(12)
B1 B2 B3 59.25(8)
B7 B2 B3 59.65(9)
B6 B2 B5 62.93(9)
B1 B2 B5 58.89(8)
B7 B2 B5 107.41(11)
B3 B2 B5 108.75(10)
B6 B2 H2 119.0(8)
B1 B2 H2 121.3(8)
B7 B2 H2 123.9(8)
B3 B2 H2 117.2(8)
B5 B2 H2 123.0(8)
B8 B3 B1 112.32(12)
B8 B3 B7 64.65(11)
B1 B3 B7 104.58(11)
B8 B3 B2 116.96(13)
B1 B3 B2 59.60(8)
B7 B3 B2 59.77(9)
B8 B3 B9 63.52(10)
B1 B3 B9 58.91(9)
B7 B3 B9 109.35(12)
B2 B3 B9 110.09(11)
B8 B3 H3 116.7(9)
B1 B3 H3 122.5(9)
B7 B3 H3 122.2(9)
B2 B3 H3 116.6(9)
B9 B3 H3 122.5(9)
B1 B4 B9 58.47(9)
B1 B4 B5 58.54(8)
B9 B4 B5 108.25(10)
B1 B4 P4 116.34(9)
B9 B4 P4 119.11(9)
B5 B4 P4 116.92(9)
B1 B4 H4 140.5(9)
B9 B4 H4 102.0(9)
B5 B4 H4 105.2(9)
P4 B4 H4 103.1(9)
B1 B5 B2 59.60(8)
B1 B5 B6 106.82(11)
B2 B5 B6 56.59(8)
B1 B5 B4 57.56(8)
B2 B5 B4 106.81(10)
B6 B5 B4 113.86(11)
B1 B5 H5 122.0(9)
B2 B5 H5 121.0(10)
B6 B5 H5 119.2(9)
B4 B5 H5 121.9(10)
B1 B5 H56 126.7(9)
B2 B5 H56 98.0(9)
B6 B5 H56 43.5(9)
B4 B5 H56 91.3(9)
H5 B5 H56 111.1(13)
B2 B6 B7 60.02(9)
B2 B6 B5 60.48(9)
B7 B6 B5 103.70(10)
B2 B6 H6 120.2(10)
B7 B6 H6 125.6(10)
B5 B6 H6 123.6(10)
B2 B6 H56 104.1(9)
B7 B6 H56 118.4(9)
B5 B6 H56 45.9(9)
H6 B6 H56 113.8(14)
B2 B6 H67 109.4(11)
B7 B6 H67 53.0(11)
B5 B6 H67 116.1(11)
H6 B6 H67 115.1(15)
H56 B6 H67 89.7(14)
B3 B7 B2 60.58(9)
B3 B7 B6 110.66(11)
B2 B7 B6 57.20(9)
B3 B7 B8 57.05(10)
B2 B7 B8 111.03(11)
B6 B7 B8 125.98(13)
B3 B7 H67 128.5(9)
B2 B7 H67 93.8(10)
B6 B7 H67 39.2(9)
B8 B7 H67 102.7(9)
B3 B7 H7 123.7(9)
B2 B7 H7 124.2(9)
B6 B7 H7 114.8(9)
B8 B7 H7 113.1(9)
H67 B7 H7 107.8(12)
B3 B8 B9 59.49(10)
B3 B8 B7 58.30(9)
B9 B8 B7 101.92(11)
B3 B8 H8A 114.9(13)
B9 B8 H8A 120.9(13)
B7 B8 H8A 125.1(12)
B3 B8 H8B 119.9(13)
B9 B8 H8B 118.5(13)
B7 B8 H8B 65.3(13)
H8A B8 H8B 113.0(18)
B3 B8 H89 100.5(8)
B9 B8 H89 42.6(8)
B7 B8 H89 119.4(8)
H8A B8 H89 115.5(15)
H8B B8 H89 89.4(15)
B1 B9 B3 59.38(9)
B1 B9 B4 57.60(8)
B3 B9 B4 105.95(11)
B1 B9 B8 107.27(11)
B3 B9 B8 56.99(10)
B4 B9 B8 113.08(12)
B1 B9 H89 128.9(8)
B3 B9 H89 98.0(8)
B4 B9 H89 93.1(8)
B8 B9 H89 42.5(8)
B1 B9 H9 121.6(11)
B3 B9 H9 120.8(11)
B4 B9 H9 123.0(11)
B8 B9 H9 118.9(11)
H89 B9 H9 109.5(13)
C2 C1 P4 175.99(16)
C1 C2 H2A 180.0
C4 C3 P4 175.53(14)
C3 C4 H4A 180.0
C6 C5 P4 178.63(16)
C5 C6 H6A 180.0

loop_
_geom_bond_atom_site_label_1
_geom_bond_atom_site_label_2
_geom_bond_distance
P4 C5 1.7415(15)
P4 C3 1.7419(14)
P4 C1 1.7464(15)
P4 B4 1.8999(14)
B1 B4 1.732(2)
B1 B9 1.749(2)
B1 B5 1.751(2)
B1 B3 1.758(2)
B1 B2 1.764(2)
B1 H1 1.047(16)
B2 B6 1.724(2)
B2 B7 1.777(2)
B2 B3 1.791(2)
B2 B5 1.797(2)
B2 H2 1.073(16)
B3 B8 1.750(3)
B3 B7 1.775(2)
B3 B9 1.798(2)
B3 H3 1.066(17)
B4 B9 1.843(2)
B4 B5 1.843(2)
B4 H4 1.085(17)
B5 B6 1.839(2)
B5 H5 1.096(18)
B5 H56 1.32(2)
B6 B7 1.824(3)
B6 H6 1.056(19)
B6 H56 1.27(2)
B6 H67 1.15(2)
B7 B8 1.885(3)
B7 H67 1.46(2)
B7 H7 1.067(17)
B8 B9 1.868(3)
B8 H8A 1.06(2)
B8 H8B 1.13(3)
B8 H89 1.268(18)
B9 H89 1.268(18)
B9 H9 1.10(2)
C1 C2 1.171(2)
C2 H2A 0.9500
C3 C4 1.176(2)
C4 H4A 0.9500
C5 C6 1.170(2)
C6 H6A 0.9500
